data_2208701
loop_
_publ_author_name
'De-Suo Yang'

_publ_section_title
;
 5-Chlorosalicylaldehyde salicylhydrazone
;
_journal_coeditor_code RZ2013
_journal_issue 4
_journal_name_full 'Acta Crystallographica Section E'
_journal_page_first o1591
_journal_page_last o1592
_journal_paper_doi 10.1107/S1600536806010798
_journal_volume 62
_journal_year 2006
_chemical_formula_moiety 'C14 H11 Cl N2 O3'
_chemical_formula_sum 'C14 H11 Cl N2 O3'
_chemical_formula_weight 290.70
_chemical_name_systematic
;
 ?
;
_space_group_IT_number 14
_symmetry_cell_setting monoclinic
_symmetry_space_group_name_Hall '-P 2ybc'
_symmetry_space_group_name_H-M 'P 1 21/c 1'
_atom_sites_solution_hydrogens geom
_atom_sites_solution_primary direct
_atom_sites_solution_secondary difmap
_audit_creation_method SHELXL-97
_cell_angle_alpha 90.00
_cell_angle_beta 99.474(4)
_cell_angle_gamma 90.00
_cell_formula_units_Z 4
_cell_length_a 18.873(2)
_cell_length_b 5.3910(10)
_cell_length_c 12.851(3)
_cell_measurement_reflns_used 551
_cell_measurement_temperature 298(2)
_cell_measurement_theta_max 23.8
_cell_measurement_theta_min 2.6
_cell_volume 1289.7(4)
_computing_cell_refinement 'SAINT (Bruker, 2002)'
_computing_data_collection 'SMART (Bruker, 2002)'
_computing_data_reduction SAINT
_computing_molecular_graphics 'SHELXTL (Sheldrick, 1997b)'
_computing_publication_material SHELXL-97
_computing_structure_refinement 'SHELXL-97 (Sheldrick, 1997a)'
_computing_structure_solution 'SHELXS-97 (Sheldrick, 1997a)'
_diffrn_ambient_temperature 298(2)
_diffrn_measured_fraction_theta_full 0.993
_diffrn_measured_fraction_theta_max 0.993
_diffrn_measurement_device_type 'Bruker APEX area-detector diffractometer'
_diffrn_measurement_method '\w scan'
_diffrn_radiation_monochromator graphite
_diffrn_radiation_source 'fine-focus sealed tube'
_diffrn_radiation_type MoK\a
_diffrn_radiation_wavelength 0.71073
_diffrn_reflns_av_R_equivalents 0.0902
_diffrn_reflns_av_sigmaI/netI 0.1079
_diffrn_reflns_limit_h_max 23
_diffrn_reflns_limit_h_min -23
_diffrn_reflns_limit_k_max 6
_diffrn_reflns_limit_k_min -6
_diffrn_reflns_limit_l_max 16
_diffrn_reflns_limit_l_min -16
_diffrn_reflns_number 9927
_diffrn_reflns_theta_full 26.50
_diffrn_reflns_theta_max 26.50
_diffrn_reflns_theta_min 1.09
_diffrn_standards_decay_% 0
_diffrn_standards_interval_count 0
_diffrn_standards_interval_time 0
_diffrn_standards_number 0
_exptl_absorpt_coefficient_mu 0.305
_exptl_absorpt_correction_T_max 0.9970
_exptl_absorpt_correction_T_min 0.9586
_exptl_absorpt_correction_type multi-scan
_exptl_absorpt_process_details 'SADABS (Sheldrick, 1996)'
_exptl_crystal_colour yellow
_exptl_crystal_density_diffrn 1.497
_exptl_crystal_density_method 'not measured'
_exptl_crystal_description flake
_exptl_crystal_F_000 600
_exptl_crystal_size_max 0.14
_exptl_crystal_size_mid 0.09
_exptl_crystal_size_min 0.01
_refine_diff_density_max 0.197
_refine_diff_density_min -0.224
_refine_ls_extinction_method none
_refine_ls_goodness_of_fit_ref 1.024
_refine_ls_hydrogen_treatment mixed
_refine_ls_matrix_type full
_refine_ls_number_parameters 188
_refine_ls_number_reflns 2650
_refine_ls_number_restraints 2
_refine_ls_restrained_S_all 1.024
_refine_ls_R_factor_all 0.1524
_refine_ls_R_factor_gt 0.0726
_refine_ls_shift/su_max 0.000
_refine_ls_shift/su_mean 0.000
_refine_ls_structure_factor_coef Fsqd
_refine_ls_weighting_details 'calc w=1/[\s^2^(Fo^2^)+(0.0266P)^2^+0.8881P] where P=(Fo^2^+2Fc^2^)/3'
_refine_ls_weighting_scheme calc
_refine_ls_wR_factor_gt 0.1252
_refine_ls_wR_factor_ref 0.1533
_reflns_number_gt 1393
_reflns_number_total 2650
_reflns_threshold_expression 'I > 2\s(I)'
_cod_data_source_file rz2013.cif
_cod_data_source_block I
_cod_depositor_comments
;
The following automatic conversions were performed:
'_symmetry_cell_setting' value 'Monoclinic' changed to 'monoclinic'
according to '/home/saulius/struct/CIF-dictionaries/cif_core.dic'
dictionary named 'cif_core.dic' version 2.4.1 from 2010-06-29.

Automatic conversion script
Id: cif_fix_enum 1527 2010-12-29 10:47:43Z saulius 

The following automatic conversions were performed:

'_symmetry_cell_setting' value 'Monoclinic' changed to 'monoclinic'
according to /home/saulius/struct/CIF-dictionaries/cif_core.dic
dictionary named 'cif_core.dic' version 2.4.1 from 2010-06-29.

Automatic conversion script
Id: cif_fix_values 1715 2011-07-08 13:25:40Z adriana 
;
_cod_original_cell_volume 1289.6(4)
_cod_original_sg_symbol_H-M 'P 21/c'
_cod_database_code 2208701
_cod_database_fobs_code 2208701

loop_
_symmetry_equiv_pos_as_xyz
'x, y, z'
'-x, y+1/2, -z+1/2'
'-x, -y, -z'
'x, -y-1/2, z-1/2'

loop_
_atom_site_type_symbol
_atom_site_label
_atom_site_fract_x
_atom_site_fract_y
_atom_site_fract_z
_atom_site_U_iso_or_equiv
_atom_site_adp_type
_atom_site_calc_flag
_atom_site_refinement_flags
_atom_site_occupancy
Cl Cl1 0.03516(7) 1.3981(2) 0.82934(9) 0.0698(4) Uani d . 1
O O1 0.20247(19) 0.7032(7) 1.1218(2) 0.0773(11) Uani d . 1
H H1 0.2245 0.6026 1.0915 0.116 Uiso calc R 1
O O2 0.34974(16) 0.1630(5) 1.03772(19) 0.0587(9) Uani d . 1
O O3 0.30762(16) 0.1941(5) 0.70983(18) 0.0499(8) Uani d D 1
N N1 0.25516(17) 0.5195(6) 0.9530(2) 0.0412(8) Uani d . 1
N N2 0.29197(18) 0.3662(6) 0.8949(2) 0.0430(8) Uani d D 1
C C1 0.1714(2) 0.8570(7) 0.9427(3) 0.0426(10) Uani d . 1
C C2 0.1660(2) 0.8595(9) 1.0505(3) 0.0555(12) Uani d . 1
C C3 0.1208(3) 1.0289(10) 1.0863(3) 0.0743(15) Uani d . 1
H H3A 0.1174 1.0315 1.1576 0.089 Uiso calc R 1
C C4 0.0811(3) 1.1929(9) 1.0199(4) 0.0700(15) Uani d . 1
H H4 0.0511 1.3061 1.0458 0.084 Uiso calc R 1
C C5 0.0859(2) 1.1890(8) 0.9147(3) 0.0501(11) Uani d . 1
C C6 0.1307(2) 1.0260(7) 0.8762(3) 0.0484(11) Uani d . 1
H H6 0.1340 1.0282 0.8048 0.058 Uiso calc R 1
C C7 0.2164(2) 0.6836(7) 0.8981(3) 0.0429(10) Uani d . 1
H H7 0.2174 0.6913 0.8261 0.051 Uiso calc R 1
C C8 0.3367(2) 0.1901(7) 0.9418(3) 0.0391(10) Uani d . 1
C C9 0.3705(2) 0.0257(7) 0.8710(3) 0.0342(9) Uani d . 1
C C10 0.3555(2) 0.0264(7) 0.7604(3) 0.0358(9) Uani d . 1
C C11 0.3867(2) -0.1494(7) 0.7036(3) 0.0472(11) Uani d . 1
H H11 0.3748 -0.1531 0.6305 0.057 Uiso calc R 1
C C12 0.4346(2) -0.3169(8) 0.7540(3) 0.0511(11) Uani d . 1
H H12 0.4557 -0.4322 0.7148 0.061 Uiso calc R 1
C C13 0.4521(2) -0.3168(8) 0.8629(3) 0.0534(12) Uani d . 1
H H13 0.4849 -0.4309 0.8971 0.064 Uiso calc R 1
C C14 0.4205(2) -0.1468(7) 0.9196(3) 0.0426(10) Uani d . 1
H H14 0.4326 -0.1459 0.9927 0.051 Uiso calc R 1
H H3 0.322(2) 0.225(8) 0.6478(18) 0.080 Uiso d D 1
H H2 0.290(2) 0.387(8) 0.8250(10) 0.080 Uiso d D 1

loop_
_atom_site_aniso_label
_atom_site_aniso_U_11
_atom_site_aniso_U_22
_atom_site_aniso_U_33
_atom_site_aniso_U_12
_atom_site_aniso_U_13
_atom_site_aniso_U_23
Cl1 0.0757(9) 0.0669(8) 0.0684(8) 0.0169(7) 0.0169(6) 0.0047(6)
O1 0.092(3) 0.102(3) 0.0396(17) 0.040(2) 0.0156(17) 0.0028(18)
O2 0.078(2) 0.075(2) 0.0227(14) 0.0151(17) 0.0095(14) -0.0033(14)
O3 0.069(2) 0.0591(19) 0.0234(14) 0.0144(16) 0.0123(14) 0.0014(13)
N1 0.042(2) 0.052(2) 0.0329(17) -0.0003(18) 0.0151(15) -0.0070(16)
N2 0.052(2) 0.051(2) 0.0286(17) 0.0001(18) 0.0149(17) -0.0054(17)
C1 0.045(2) 0.050(3) 0.033(2) -0.003(2) 0.0068(19) -0.008(2)
C2 0.059(3) 0.072(3) 0.036(2) 0.011(3) 0.010(2) -0.006(2)
C3 0.084(4) 0.103(4) 0.038(2) 0.031(3) 0.016(3) -0.010(3)
C4 0.071(4) 0.084(4) 0.058(3) 0.024(3) 0.020(3) -0.013(3)
C5 0.044(3) 0.058(3) 0.050(3) 0.005(2) 0.013(2) -0.004(2)
C6 0.053(3) 0.053(3) 0.043(2) -0.005(2) 0.016(2) -0.007(2)
C7 0.047(3) 0.052(3) 0.032(2) -0.007(2) 0.010(2) -0.008(2)
C8 0.044(2) 0.047(3) 0.029(2) -0.008(2) 0.0119(18) -0.0063(19)
C9 0.041(2) 0.037(2) 0.0260(19) -0.0094(19) 0.0086(16) 0.0003(17)
C10 0.042(2) 0.038(2) 0.0276(19) -0.0028(19) 0.0068(17) 0.0040(18)
C11 0.056(3) 0.056(3) 0.030(2) 0.004(2) 0.009(2) -0.010(2)
C12 0.057(3) 0.052(3) 0.047(3) 0.007(2) 0.016(2) -0.004(2)
C13 0.062(3) 0.050(3) 0.048(3) 0.008(2) 0.007(2) 0.014(2)
C14 0.051(3) 0.050(3) 0.027(2) -0.005(2) 0.0064(19) 0.0049(19)

loop_
_atom_type_symbol
_atom_type_description
_atom_type_scat_dispersion_real
_atom_type_scat_dispersion_imag
_atom_type_scat_source
C C 0.0033 0.0016 'International Tables Vol C Tables 4.2.6.8 and 6.1.1.4'
H H 0.0000 0.0000 'International Tables Vol C Tables 4.2.6.8 and 6.1.1.4'
N N 0.0061 0.0033 'International Tables Vol C Tables 4.2.6.8 and 6.1.1.4'
O O 0.0106 0.0060 'International Tables Vol C Tables 4.2.6.8 and 6.1.1.4'
Cl Cl 0.1484 0.1585 'International Tables Vol C Tables 4.2.6.8 and 6.1.1.4'

loop_
_geom_angle_atom_site_label_1
_geom_angle_atom_site_label_2
_geom_angle_atom_site_label_3
_geom_angle
C2 O1 H1 109.5
C10 O3 H3 106(3)
C7 N1 N2 114.1(3)
C8 N2 N1 121.0(3)
C8 N2 H2 117(3)
N1 N2 H2 122(3)
C6 C1 C2 118.6(4)
C6 C1 C7 118.7(3)
C2 C1 C7 122.7(4)
O1 C2 C3 117.6(4)
O1 C2 C1 123.5(4)
C3 C2 C1 118.9(4)
C4 C3 C2 121.8(4)
C4 C3 H3A 119.1
C2 C3 H3A 119.1
C3 C4 C5 119.2(4)
C3 C4 H4 120.4
C5 C4 H4 120.4
C6 C5 C4 120.9(4)
C6 C5 Cl1 119.7(3)
C4 C5 Cl1 119.4(3)
C5 C6 C1 120.6(4)
C5 C6 H6 119.7
C1 C6 H6 119.7
N1 C7 C1 123.2(3)
N1 C7 H7 118.4
C1 C7 H7 118.4
O2 C8 N2 122.8(4)
O2 C8 C9 120.6(4)
N2 C8 C9 116.6(3)
C14 C9 C10 117.6(3)
C14 C9 C8 116.7(3)
C10 C9 C8 125.7(3)
O3 C10 C11 120.5(3)
O3 C10 C9 119.4(3)
C11 C10 C9 120.0(4)
C12 C11 C10 120.6(4)
C12 C11 H11 119.7
C10 C11 H11 119.7
C11 C12 C13 120.6(4)
C11 C12 H12 119.7
C13 C12 H12 119.7
C14 C13 C12 119.2(4)
C14 C13 H13 120.4
C12 C13 H13 120.4
C13 C14 C9 122.0(3)
C13 C14 H14 119.0
C9 C14 H14 119.0

loop_
_geom_bond_atom_site_label_1
_geom_bond_atom_site_label_2
_geom_bond_distance
Cl1 C5 1.746(4)
O1 C2 1.347(5)
O1 H1 0.8200
O2 C8 1.226(4)
O3 C10 1.365(4)
O3 H3 0.90(3)
N1 C7 1.283(4)
N1 N2 1.376(4)
N2 C8 1.345(5)
N2 H2 0.900(10)
C1 C6 1.391(5)
C1 C2 1.406(5)
C1 C7 1.445(5)
C2 C3 1.379(6)
C3 C4 1.364(6)
C3 H3A 0.9300
C4 C5 1.370(6)
C4 H4 0.9300
C5 C6 1.367(5)
C6 H6 0.9300
C7 H7 0.9300
C8 C9 1.487(5)
C9 C14 1.397(5)
C9 C10 1.402(5)
C10 C11 1.385(5)
C11 C12 1.364(5)
C11 H11 0.9300
C12 C13 1.384(5)
C12 H12 0.9300
C13 C14 1.368(5)
C13 H13 0.9300
C14 H14 0.9300

loop_
_geom_hbond_atom_site_label_D
_geom_hbond_atom_site_label_H
_geom_hbond_atom_site_label_A
_geom_hbond_site_symmetry_A
_geom_hbond_distance_DH
_geom_hbond_distance_HA
_geom_hbond_distance_DA
_geom_hbond_angle_DHA
N2 H2 O3 . 0.900(10) 1.88(3) 2.614(4) 137(4)
O3 H3 O2 4_565 0.90(3) 1.70(3) 2.588(3) 170(4)
O1 H1 O3 4_566 0.82 2.56 3.011(4) 116.1
O1 H1 N1 . 0.82 2.01 2.717(4) 144.1

loop_
_cod_related_entry_id
_cod_related_entry_database
_cod_related_entry_code
1 ChemSpider 17979195
